data_7043673
loop_
_publ_author_name
'Skoch, Karel'
'Cisarova, Ivana'
'Schulz, Jiri'
'Siemeling, Ulrich'
'Stepnicka, Petr'

_publ_section_title
;
 Synthesis and characterization of
 1'-(diphenylphosphino)-1-isocyanoferrocene, an organometallic ligand
 combining two different soft donor moieties, and its Group 11 metal
 complexes
;
_journal_name_full 'Dalton Trans.'
_journal_paper_doi 10.1039/C7DT02336G
_journal_year 2017
_chemical_formula_moiety 'C22 H18 Fe N3 P S'
_chemical_formula_sum 'C22 H18 Fe N3 P S'
_chemical_formula_weight 443.27
_space_group_crystal_system monoclinic
_space_group_IT_number 14
_space_group_name_Hall '-P 2yn'
_space_group_name_H-M_alt 'P 1 21/n 1'
_atom_sites_solution_hydrogens geom
_atom_sites_solution_primary direct
_atom_sites_solution_secondary difmap
_audit_creation_method SHELXL-97
_audit_update_record
;
2017-06-26 deposited with the CCDC.
2017-07-17 downloaded from the CCDC.
;
_cell_angle_alpha 90.00
_cell_angle_beta 98.0205(8)
_cell_angle_gamma 90.00
_cell_formula_units_Z 8
_cell_length_a 13.0004(3)
_cell_length_b 8.9356(2)
_cell_length_c 34.3940(8)
_cell_measurement_reflns_used 9170
_cell_measurement_temperature 150(2)
_cell_measurement_theta_max 27.52
_cell_measurement_theta_min 2.36
_cell_volume 3956.34(16)
_computing_cell_refinement 'Bruker SAINT'
_computing_data_collection 'Bruker APEX2'
_computing_data_reduction 'Bruker SAINT'
_computing_molecular_graphics 'PLATON (Spek, 2003)'
_computing_publication_material 'PLATON (Spek, 2003)'
_computing_structure_refinement 'SHELXL-97 (Sheldrick, 2008)'
_computing_structure_solution 'SHELXS-97 (Sheldrick, 2008)'
_diffrn_ambient_temperature 150(2)
_diffrn_measured_fraction_theta_full 0.999
_diffrn_measured_fraction_theta_max 0.999
_diffrn_measurement_device_type 'Bruker APEX-II CCD'
_diffrn_measurement_method '\f and \w scans'
_diffrn_radiation_monochromator graphite
_diffrn_radiation_source 'fine-focus sealed tube'
_diffrn_radiation_type MoK\a
_diffrn_radiation_wavelength 0.71073
_diffrn_reflns_av_R_equivalents 0.0194
_diffrn_reflns_av_sigmaI/netI 0.0127
_diffrn_reflns_limit_h_max 16
_diffrn_reflns_limit_h_min -16
_diffrn_reflns_limit_k_max 11
_diffrn_reflns_limit_k_min -11
_diffrn_reflns_limit_l_max 44
_diffrn_reflns_limit_l_min -44
_diffrn_reflns_number 67506
_diffrn_reflns_theta_full 27.50
_diffrn_reflns_theta_max 27.50
_diffrn_reflns_theta_min 1.77
_exptl_absorpt_coefficient_mu 0.962
_exptl_absorpt_correction_T_max 0.6661
_exptl_absorpt_correction_T_min 0.6102
_exptl_absorpt_correction_type multi-scan
_exptl_absorpt_process_details 'SADABS V2014/4 (Bruker AXS Inc.)'
_exptl_crystal_colour 'dark orange'
_exptl_crystal_density_diffrn 1.488
_exptl_crystal_density_method 'not measured'
_exptl_crystal_description prism
_exptl_crystal_F_000 1824
_exptl_crystal_size_max 0.57
_exptl_crystal_size_mid 0.48
_exptl_crystal_size_min 0.46
_refine_diff_density_max 1.884
_refine_diff_density_min -0.950
_refine_diff_density_rms 0.073
_refine_ls_extinction_method none
_refine_ls_goodness_of_fit_ref 1.107
_refine_ls_hydrogen_treatment constr
_refine_ls_matrix_type full
_refine_ls_number_parameters 505
_refine_ls_number_reflns 9086
_refine_ls_number_restraints 0
_refine_ls_restrained_S_all 1.107
_refine_ls_R_factor_all 0.0441
_refine_ls_R_factor_gt 0.0414
_refine_ls_shift/su_max 0.001
_refine_ls_shift/su_mean 0.000
_refine_ls_structure_factor_coef Fsqd
_refine_ls_weighting_details 'calc w=1/[\s^2^(Fo^2^)+(0.0376P)^2^+6.8222P] where P=(Fo^2^+2Fc^2^)/3'
_refine_ls_weighting_scheme calc
_refine_ls_wR_factor_gt 0.1009
_refine_ls_wR_factor_ref 0.1025
_reflns_number_gt 8528
_reflns_number_total 9086
_reflns_threshold_expression >2sigma(I)
_cod_data_source_file c7dt02336g2.cif
_cod_data_source_block ks374
_cod_database_code 7043673

loop_
_space_group_symop_id
_space_group_symop_operation_xyz
1 'x, y, z'
2 '-x+1/2, y+1/2, -z+1/2'
3 '-x, -y, -z'
4 'x-1/2, -y-1/2, z-1/2'

loop_
_atom_site_label
_atom_site_type_symbol
_atom_site_fract_x
_atom_site_fract_y
_atom_site_fract_z
_atom_site_U_iso_or_equiv
_atom_site_adp_type
_atom_site_occupancy
_atom_site_symmetry_multiplicity
_atom_site_calc_flag
_atom_site_refinement_flags
Fe1 Fe 0.59187(2) 0.47181(3) 0.249441(8) 0.01497(8) Uani 1 1 d .
S1 S 0.49971(4) 0.04935(6) 0.197242(16) 0.02006(11) Uani 1 1 d .
P1 P 0.41159(4) 0.21926(6) 0.206736(15) 0.01437(11) Uani 1 1 d .
N1 N 0.58972(19) 0.6804(3) 0.32222(7) 0.0365(5) Uani 1 1 d .
N2 N 0.62591(17) 0.7998(3) 0.31218(6) 0.0311(5) Uani 1 1 d .
N3 N 0.6532(2) 0.9157(3) 0.30531(9) 0.0480(7) Uani 1 1 d .
C1 C 0.62716(18) 0.5500(3) 0.30555(6) 0.0224(5) Uani 1 1 d .
C2 C 0.72008(17) 0.5329(3) 0.28812(6) 0.0209(4) Uani 1 1 d .
H2 H 0.7685 0.6092 0.2842 0.025 Uiso 1 1 calc R
C3 C 0.72593(18) 0.3792(3) 0.27774(7) 0.0240(5) Uani 1 1 d .
H3 H 0.7797 0.3345 0.2657 0.029 Uiso 1 1 calc R
C4 C 0.6379(2) 0.3041(3) 0.28844(7) 0.0272(5) Uani 1 1 d .
H4 H 0.6229 0.2006 0.2848 0.033 Uiso 1 1 calc R
C5 C 0.57619(19) 0.4095(3) 0.30557(7) 0.0251(5) Uani 1 1 d .
H5 H 0.5126 0.3899 0.3153 0.030 Uiso 1 1 calc R
C6 C 0.47972(16) 0.3936(2) 0.20750(6) 0.0167(4) Uani 1 1 d .
C7 C 0.44922(17) 0.5345(2) 0.22205(7) 0.0222(4) Uani 1 1 d .
H7 H 0.3893 0.5525 0.2343 0.027 Uiso 1 1 calc R
C8 C 0.52434(19) 0.6427(3) 0.21486(7) 0.0253(5) Uani 1 1 d .
H8 H 0.5233 0.7458 0.2216 0.030 Uiso 1 1 calc R
C9 C 0.60128(19) 0.5708(3) 0.19599(7) 0.0238(5) Uani 1 1 d .
H9 H 0.6606 0.6175 0.1880 0.029 Uiso 1 1 calc R
C10 C 0.57432(17) 0.4165(3) 0.19111(6) 0.0204(4) Uani 1 1 d .
H10 H 0.6120 0.3425 0.1792 0.024 Uiso 1 1 calc R
C12 C 0.30204(16) 0.2453(2) 0.16859(6) 0.0181(4) Uani 1 1 d .
C13 C 0.31488(19) 0.3332(3) 0.13622(7) 0.0288(5) Uani 1 1 d .
H13 H 0.3788 0.3837 0.1354 0.035 Uiso 1 1 calc R
C14 C 0.2348(2) 0.3479(4) 0.10513(8) 0.0391(7) Uani 1 1 d .
H14 H 0.2442 0.4083 0.0832 0.047 Uiso 1 1 calc R
C15 C 0.1423(2) 0.2750(4) 0.10613(8) 0.0362(6) Uani 1 1 d .
H15 H 0.0876 0.2849 0.0849 0.043 Uiso 1 1 calc R
C16 C 0.12876(19) 0.1873(3) 0.13817(8) 0.0323(6) Uani 1 1 d .
H16 H 0.0646 0.1372 0.1388 0.039 Uiso 1 1 calc R
C17 C 0.20797(18) 0.1718(3) 0.16944(7) 0.0251(5) Uani 1 1 d .
H17 H 0.1980 0.1113 0.1913 0.030 Uiso 1 1 calc R
C18 C 0.35974(16) 0.2049(2) 0.25287(6) 0.0170(4) Uani 1 1 d .
C19 C 0.40324(17) 0.1020(3) 0.28071(7) 0.0211(4) Uani 1 1 d .
H19 H 0.4559 0.0358 0.2746 0.025 Uiso 1 1 calc R
C20 C 0.3700(2) 0.0952(3) 0.31749(7) 0.0281(5) Uani 1 1 d .
H20 H 0.4002 0.0249 0.3365 0.034 Uiso 1 1 calc R
C21 C 0.2930(2) 0.1909(3) 0.32627(7) 0.0306(5) Uani 1 1 d .
H21 H 0.2709 0.1870 0.3514 0.037 Uiso 1 1 calc R
C22 C 0.24780(19) 0.2927(3) 0.29861(8) 0.0279(5) Uani 1 1 d .
H22 H 0.1944 0.3575 0.3047 0.033 Uiso 1 1 calc R
C23 C 0.28062(17) 0.2999(3) 0.26187(7) 0.0224(4) Uani 1 1 d .
H23 H 0.2494 0.3692 0.2429 0.027 Uiso 1 1 calc R
Fe2 Fe 0.80648(3) 0.66531(5) 0.057490(11) 0.03425(11) Uani 1 1 d .
S2 S 0.89941(5) 0.26560(11) 0.01154(2) 0.0466(2) Uani 1 1 d .
P2 P 0.75735(5) 0.34093(8) 0.006158(18) 0.02729(14) Uani 1 1 d .
N4 N 0.9315(2) 0.9372(4) 0.09503(9) 0.0565(8) Uani 1 1 d .
N5 N 0.9973(2) 0.9595(3) 0.07239(10) 0.0543(7) Uani 1 1 d .
N6 N 1.0565(3) 0.9986(4) 0.05291(13) 0.0728(10) Uani 1 1 d .
C51 C 0.9006(3) 0.7860(4) 0.09791(9) 0.0444(7) Uani 1 1 d .
C52 C 0.9542(3) 0.6536(4) 0.08750(10) 0.0495(8) Uani 1 1 d .
H52 H 1.0166 0.6487 0.0761 0.059 Uiso 1 1 calc R
C53 C 0.8935(3) 0.5325(4) 0.09807(9) 0.0485(8) Uani 1 1 d .
H53 H 0.9096 0.4296 0.0953 0.058 Uiso 1 1 calc R
C54 C 0.8052(3) 0.5879(5) 0.11335(9) 0.0557(9) Uani 1 1 d .
H54 H 0.7519 0.5295 0.1222 0.067 Uiso 1 1 calc R
C55 C 0.8106(3) 0.7454(5) 0.11311(9) 0.0546(9) Uani 1 1 d .
H55 H 0.7616 0.8121 0.1218 0.065 Uiso 1 1 calc R
C56 C 0.7471(2) 0.5397(3) 0.01093(7) 0.0300(5) Uani 1 1 d .
C57 C 0.6664(2) 0.6227(3) 0.02580(8) 0.0359(6) Uani 1 1 d .
H57 H 0.6076 0.5817 0.0356 0.043 Uiso 1 1 calc R
C58 C 0.6903(3) 0.7775(4) 0.02325(9) 0.0461(8) Uani 1 1 d .
H58 H 0.6499 0.8580 0.0310 0.055 Uiso 1 1 calc R
C59 C 0.7842(3) 0.7910(4) 0.00732(9) 0.0487(8) Uani 1 1 d .
H59 H 0.8178 0.8823 0.0026 0.058 Uiso 1 1 calc R
C60 C 0.8201(2) 0.6456(4) -0.00043(8) 0.0410(7) Uani 1 1 d .
H60 H 0.8816 0.6226 -0.0112 0.049 Uiso 1 1 calc R
C62 C 0.68314(19) 0.2980(3) -0.04152(7) 0.0266(5) Uani 1 1 d .
C63 C 0.7038(2) 0.1656(3) -0.06050(8) 0.0342(6) Uani 1 1 d .
H63 H 0.7572 0.1004 -0.0489 0.041 Uiso 1 1 calc R
C64 C 0.6461(3) 0.1292(4) -0.09637(8) 0.0412(7) Uani 1 1 d .
H64 H 0.6605 0.0392 -0.1093 0.049 Uiso 1 1 calc R
C65 C 0.5684(2) 0.2227(3) -0.11323(8) 0.0393(7) Uani 1 1 d .
H65 H 0.5291 0.1969 -0.1377 0.047 Uiso 1 1 calc R
C66 C 0.5473(2) 0.3541(3) -0.09469(7) 0.0347(6) Uani 1 1 d .
H66 H 0.4935 0.4184 -0.1064 0.042 Uiso 1 1 calc R
C67 C 0.6052(2) 0.3922(3) -0.05879(7) 0.0298(5) Uani 1 1 d .
H67 H 0.5911 0.4829 -0.0462 0.036 Uiso 1 1 calc R
C68 C 0.68059(19) 0.2619(3) 0.04145(7) 0.0276(5) Uani 1 1 d .
C69 C 0.5727(2) 0.2606(4) 0.03411(8) 0.0386(7) Uani 1 1 d .
H69 H 0.5384 0.2982 0.0099 0.046 Uiso 1 1 calc R
C70 C 0.5146(2) 0.2048(4) 0.06191(9) 0.0444(7) Uani 1 1 d .
H70 H 0.4409 0.2040 0.0567 0.053 Uiso 1 1 calc R
C71 C 0.5646(3) 0.1504(4) 0.09710(8) 0.0411(7) Uani 1 1 d .
H71 H 0.5252 0.1140 0.1163 0.049 Uiso 1 1 calc R
C72 C 0.6715(3) 0.1487(3) 0.10447(8) 0.0410(7) Uani 1 1 d .
H72 H 0.7055 0.1096 0.1286 0.049 Uiso 1 1 calc R
C73 C 0.7301(2) 0.2041(3) 0.07664(8) 0.0330(6) Uani 1 1 d .
H73 H 0.8038 0.2023 0.0817 0.040 Uiso 1 1 calc R

loop_
_atom_site_aniso_label
_atom_site_aniso_U_11
_atom_site_aniso_U_22
_atom_site_aniso_U_33
_atom_site_aniso_U_23
_atom_site_aniso_U_13
_atom_site_aniso_U_12
Fe1 0.01597(14) 0.01275(14) 0.01458(14) 0.00147(11) -0.00352(11) -0.00092(11)
S1 0.0227(3) 0.0145(2) 0.0235(3) -0.0009(2) 0.0050(2) 0.00169(19)
P1 0.0146(2) 0.0129(2) 0.0148(2) 0.00049(18) -0.00075(18) -0.00120(18)
N1 0.0393(13) 0.0360(13) 0.0370(13) -0.0118(10) 0.0148(10) -0.0044(10)
N2 0.0323(11) 0.0318(12) 0.0284(11) -0.0101(9) 0.0018(9) 0.0059(9)
N3 0.0629(18) 0.0272(13) 0.0561(17) -0.0097(12) 0.0157(14) 0.0036(12)
C1 0.0246(11) 0.0253(12) 0.0164(10) -0.0035(8) -0.0006(8) -0.0018(9)
C2 0.0189(10) 0.0232(11) 0.0188(10) -0.0010(8) -0.0043(8) -0.0019(8)
C3 0.0229(11) 0.0246(11) 0.0219(11) 0.0018(9) -0.0064(8) 0.0068(9)
C4 0.0349(13) 0.0191(11) 0.0234(11) 0.0060(9) -0.0104(9) -0.0010(9)
C5 0.0266(11) 0.0302(12) 0.0171(10) 0.0062(9) -0.0021(9) -0.0076(10)
C6 0.0179(9) 0.0145(9) 0.0157(9) 0.0024(7) -0.0045(7) -0.0014(8)
C7 0.0204(10) 0.0166(10) 0.0267(11) 0.0016(9) -0.0069(9) 0.0028(8)
C8 0.0311(12) 0.0142(10) 0.0262(12) 0.0054(9) -0.0119(9) -0.0020(9)
C9 0.0290(12) 0.0212(11) 0.0189(10) 0.0073(9) -0.0044(9) -0.0108(9)
C10 0.0234(10) 0.0225(11) 0.0139(9) 0.0021(8) -0.0021(8) -0.0062(9)
C12 0.0175(10) 0.0191(10) 0.0170(10) -0.0008(8) -0.0004(8) -0.0016(8)
C13 0.0239(11) 0.0402(14) 0.0207(11) 0.0055(10) -0.0028(9) -0.0095(10)
C14 0.0367(14) 0.0575(19) 0.0203(12) 0.0125(12) -0.0053(10) -0.0109(13)
C15 0.0267(12) 0.0557(18) 0.0226(12) 0.0013(12) -0.0092(10) -0.0030(12)
C16 0.0188(11) 0.0483(16) 0.0285(12) -0.0030(11) -0.0018(9) -0.0100(11)
C17 0.0220(11) 0.0309(12) 0.0215(11) 0.0017(9) 0.0002(9) -0.0062(9)
C18 0.0172(9) 0.0168(10) 0.0166(9) -0.0011(8) 0.0005(7) -0.0039(8)
C19 0.0211(10) 0.0212(11) 0.0207(10) 0.0011(9) 0.0015(8) -0.0009(8)
C20 0.0331(13) 0.0311(13) 0.0195(11) 0.0052(9) 0.0020(9) -0.0037(10)
C21 0.0361(13) 0.0351(14) 0.0225(12) -0.0050(10) 0.0105(10) -0.0089(11)
C22 0.0247(11) 0.0278(12) 0.0327(13) -0.0077(10) 0.0094(10) -0.0034(9)
C23 0.0209(10) 0.0197(11) 0.0261(11) -0.0012(9) 0.0021(8) -0.0007(8)
Fe2 0.0395(2) 0.0418(2) 0.01794(17) -0.00215(15) -0.00841(15) -0.00625(17)
S2 0.0208(3) 0.0770(6) 0.0413(4) -0.0144(4) 0.0019(3) 0.0028(3)
P2 0.0191(3) 0.0443(4) 0.0180(3) -0.0014(3) 0.0013(2) -0.0045(3)
N4 0.0546(18) 0.0570(19) 0.0569(18) -0.0208(15) 0.0041(14) -0.0042(14)
N5 0.0494(17) 0.0489(17) 0.0638(19) -0.0189(15) 0.0047(15) -0.0025(14)
N6 0.068(2) 0.054(2) 0.101(3) -0.023(2) 0.028(2) -0.0070(17)
C51 0.0486(17) 0.0493(18) 0.0293(14) -0.0129(13) -0.0153(12) -0.0061(14)
C52 0.0450(17) 0.055(2) 0.0406(17) -0.0112(15) -0.0204(14) 0.0017(15)
C53 0.059(2) 0.0500(19) 0.0302(15) 0.0027(13) -0.0172(14) 0.0023(16)
C54 0.077(2) 0.064(2) 0.0219(14) 0.0046(14) -0.0070(15) -0.0037(19)
C55 0.063(2) 0.075(3) 0.0228(14) -0.0111(15) -0.0042(13) 0.0012(19)
C56 0.0292(12) 0.0440(15) 0.0150(10) -0.0004(10) -0.0036(9) -0.0107(11)
C57 0.0312(13) 0.0450(16) 0.0286(13) -0.0017(12) -0.0061(10) -0.0046(12)
C58 0.0515(18) 0.0432(17) 0.0370(16) 0.0010(13) -0.0166(13) -0.0017(14)
C59 0.064(2) 0.0479(18) 0.0282(14) 0.0109(13) -0.0157(14) -0.0233(16)
C60 0.0433(16) 0.0584(19) 0.0191(12) 0.0024(12) -0.0027(11) -0.0232(14)
C62 0.0262(11) 0.0372(13) 0.0167(10) 0.0002(9) 0.0044(9) -0.0111(10)
C63 0.0355(14) 0.0384(15) 0.0286(13) 0.0008(11) 0.0036(11) -0.0052(12)
C64 0.0529(18) 0.0404(16) 0.0303(14) -0.0090(12) 0.0066(13) -0.0130(14)
C65 0.0527(17) 0.0437(16) 0.0191(12) -0.0011(11) -0.0033(11) -0.0190(14)
C66 0.0394(14) 0.0411(15) 0.0213(12) 0.0063(11) -0.0038(10) -0.0086(12)
C67 0.0340(13) 0.0355(14) 0.0194(11) -0.0003(10) 0.0025(10) -0.0091(11)
C68 0.0255(12) 0.0375(14) 0.0192(11) 0.0023(10) 0.0010(9) -0.0013(10)
C69 0.0289(13) 0.0611(19) 0.0253(13) 0.0175(13) 0.0022(10) -0.0010(13)
C70 0.0331(14) 0.067(2) 0.0343(15) 0.0136(14) 0.0103(12) -0.0072(14)
C71 0.0539(18) 0.0462(17) 0.0246(13) 0.0068(12) 0.0108(12) -0.0120(14)
C72 0.0573(18) 0.0415(16) 0.0214(12) 0.0105(11) -0.0049(12) -0.0090(14)
C73 0.0326(13) 0.0371(14) 0.0266(12) 0.0035(11) -0.0056(10) -0.0016(11)

loop_
_atom_type_symbol
_atom_type_description
_atom_type_scat_dispersion_real
_atom_type_scat_dispersion_imag
_atom_type_scat_source
C C 0.0033 0.0016 'International Tables Vol C Tables 4.2.6.8 and 6.1.1.4'
H H 0.0000 0.0000 'International Tables Vol C Tables 4.2.6.8 and 6.1.1.4'
N N 0.0061 0.0033 'International Tables Vol C Tables 4.2.6.8 and 6.1.1.4'
P P 0.1023 0.0942 'International Tables Vol C Tables 4.2.6.8 and 6.1.1.4'
S S 0.1246 0.1234 'International Tables Vol C Tables 4.2.6.8 and 6.1.1.4'
Fe Fe 0.3463 0.8444 'International Tables Vol C Tables 4.2.6.8 and 6.1.1.4'

loop_
_geom_angle_atom_site_label_1
_geom_angle_atom_site_label_2
_geom_angle_atom_site_label_3
_geom_angle
C6 Fe1 C7 41.22(9)
C6 Fe1 C1 146.56(9)
C7 Fe1 C1 114.36(10)
C6 Fe1 C4 109.27(9)
C7 Fe1 C4 132.00(10)
C1 Fe1 C4 67.95(10)
C6 Fe1 C5 114.92(9)
C7 Fe1 C5 107.87(10)
C1 Fe1 C5 40.62(9)
C4 Fe1 C5 40.57(10)
C6 Fe1 C10 41.31(8)
C7 Fe1 C10 69.12(9)
C1 Fe1 C10 170.87(9)
C4 Fe1 C10 116.64(10)
C5 Fe1 C10 147.84(9)
C6 Fe1 C3 132.76(9)
C7 Fe1 C3 171.79(10)
C1 Fe1 C3 68.00(9)
C4 Fe1 C3 40.57(10)
C5 Fe1 C3 68.41(10)
C10 Fe1 C3 109.83(10)
C6 Fe1 C8 68.74(9)
C7 Fe1 C8 40.60(9)
C1 Fe1 C8 108.28(10)
C4 Fe1 C8 170.57(11)
C5 Fe1 C8 131.07(11)
C10 Fe1 C8 68.41(10)
C3 Fe1 C8 147.28(10)
C6 Fe1 C2 171.80(9)
C7 Fe1 C2 146.04(9)
C1 Fe1 C2 40.82(9)
C4 Fe1 C2 68.49(9)
C5 Fe1 C2 68.92(9)
C10 Fe1 C2 131.86(9)
C3 Fe1 C2 40.58(9)
C8 Fe1 C2 114.80(9)
C6 Fe1 C9 68.84(8)
C7 Fe1 C9 68.46(10)
C1 Fe1 C9 131.50(9)
C4 Fe1 C9 148.46(11)
C5 Fe1 C9 170.13(10)
C10 Fe1 C9 40.64(9)
C3 Fe1 C9 116.43(10)
C8 Fe1 C9 40.37(10)
C2 Fe1 C9 108.65(9)
C6 P1 C12 103.65(10)
C6 P1 C18 106.99(10)
C12 P1 C18 106.99(10)
C6 P1 S1 112.20(7)
C12 P1 S1 113.46(7)
C18 P1 S1 112.90(7)
N2 N1 C1 115.6(2)
N3 N2 N1 173.3(3)
N1 C1 C5 122.8(2)
N1 C1 C2 128.1(2)
C5 C1 C2 109.1(2)
N1 C1 Fe1 128.31(18)
C5 C1 Fe1 69.80(13)
C2 C1 Fe1 70.05(12)
C3 C2 C1 106.6(2)
C3 C2 Fe1 69.43(12)
C1 C2 Fe1 69.13(12)
C3 C2 H2 126.7
C1 C2 H2 126.7
Fe1 C2 H2 126.3
C4 C3 C2 108.6(2)
C4 C3 Fe1 69.57(13)
C2 C3 Fe1 69.99(12)
C4 C3 H3 125.7
C2 C3 H3 125.7
Fe1 C3 H3 126.3
C5 C4 C3 108.5(2)
C5 C4 Fe1 69.78(13)
C3 C4 Fe1 69.86(13)
C5 C4 H4 125.8
C3 C4 H4 125.8
Fe1 C4 H4 126.2
C4 C5 C1 107.2(2)
C4 C5 Fe1 69.65(13)
C1 C5 Fe1 69.58(13)
C4 C5 H5 126.4
C1 C5 H5 126.4
Fe1 C5 H5 126.0
C7 C6 C10 107.82(19)
C7 C6 P1 127.59(17)
C10 C6 P1 124.51(17)
C7 C6 Fe1 69.81(12)
C10 C6 Fe1 70.14(12)
P1 C6 Fe1 127.99(11)
C8 C7 C6 107.9(2)
C8 C7 Fe1 70.37(13)
C6 C7 Fe1 68.97(12)
C8 C7 H7 126.1
C6 C7 H7 126.1
Fe1 C7 H7 126.2
C9 C8 C7 108.5(2)
C9 C8 Fe1 69.96(13)
C7 C8 Fe1 69.04(12)
C9 C8 H8 125.8
C7 C8 H8 125.8
Fe1 C8 H8 126.8
C8 C9 C10 108.3(2)
C8 C9 Fe1 69.68(13)
C10 C9 Fe1 69.25(12)
C8 C9 H9 125.9
C10 C9 H9 125.9
Fe1 C9 H9 126.8
C9 C10 C6 107.5(2)
C9 C10 Fe1 70.11(13)
C6 C10 Fe1 68.56(12)
C9 C10 H10 126.2
C6 C10 H10 126.2
Fe1 C10 H10 126.7
C13 C12 C17 119.1(2)
C13 C12 P1 118.82(17)
C17 C12 P1 121.89(17)
C14 C13 C12 120.5(2)
C14 C13 H13 119.7
C12 C13 H13 119.7
C15 C14 C13 120.1(2)
C15 C14 H14 120.0
C13 C14 H14 120.0
C14 C15 C16 119.9(2)
C14 C15 H15 120.1
C16 C15 H15 120.1
C15 C16 C17 120.7(2)
C15 C16 H16 119.6
C17 C16 H16 119.6
C16 C17 C12 119.7(2)
C16 C17 H17 120.2
C12 C17 H17 120.2
C19 C18 C23 119.3(2)
C19 C18 P1 118.98(16)
C23 C18 P1 121.64(17)
C18 C19 C20 120.4(2)
C18 C19 H19 119.8
C20 C19 H19 119.8
C21 C20 C19 119.8(2)
C21 C20 H20 120.1
C19 C20 H20 120.1
C20 C21 C22 120.4(2)
C20 C21 H21 119.8
C22 C21 H21 119.8
C21 C22 C23 120.0(2)
C21 C22 H22 120.0
C23 C22 H22 120.0
C22 C23 C18 120.0(2)
C22 C23 H23 120.0
C18 C23 H23 120.0
C56 Fe2 C57 41.63(11)
C56 Fe2 C51 165.04(13)
C57 Fe2 C51 151.66(13)
C56 Fe2 C60 41.42(10)
C57 Fe2 C60 69.55(12)
C51 Fe2 C60 126.22(13)
C56 Fe2 C55 153.85(14)
C57 Fe2 C55 118.40(14)
C51 Fe2 C55 40.14(14)
C60 Fe2 C55 163.15(15)
C56 Fe2 C58 69.25(12)
C57 Fe2 C58 40.94(12)
C51 Fe2 C58 117.43(14)
C60 Fe2 C58 68.65(14)
C55 Fe2 C58 106.82(15)
C56 Fe2 C54 120.34(13)
C57 Fe2 C54 108.53(14)
C51 Fe2 C54 67.62(15)
C60 Fe2 C54 154.88(15)
C55 Fe2 C54 40.40(15)
C58 Fe2 C54 127.24(16)
C56 Fe2 C59 69.07(12)
C57 Fe2 C59 68.78(12)
C51 Fe2 C59 106.67(13)
C60 Fe2 C59 40.71(14)
C55 Fe2 C59 125.56(16)
C58 Fe2 C59 40.38(14)
C54 Fe2 C59 163.72(16)
C56 Fe2 C53 109.38(13)
C57 Fe2 C53 128.90(13)
C51 Fe2 C53 67.56(14)
C60 Fe2 C53 120.16(15)
C55 Fe2 C53 67.92(15)
C58 Fe2 C53 166.01(15)
C54 Fe2 C53 40.52(15)
C59 Fe2 C53 153.22(16)
C56 Fe2 C52 126.72(13)
C57 Fe2 C52 165.93(13)
C51 Fe2 C52 41.41(13)
C60 Fe2 C52 106.58(14)
C55 Fe2 C52 69.24(15)
C58 Fe2 C52 151.56(14)
C54 Fe2 C52 68.90(16)
C59 Fe2 C52 117.69(15)
C53 Fe2 C52 40.42(14)
C56 P2 C68 105.62(12)
C56 P2 C62 104.74(12)
C68 P2 C62 104.35(11)
C56 P2 S2 114.54(9)
C68 P2 S2 113.78(9)
C62 P2 S2 112.82(9)
N5 N4 C51 114.9(3)
N6 N5 N4 171.3(4)
C55 C51 N4 122.3(3)
C55 C51 C52 109.8(3)
N4 C51 C52 127.8(3)
C55 C51 Fe2 70.19(18)
N4 C51 Fe2 127.5(2)
C52 C51 Fe2 70.14(16)
C53 C52 C51 104.9(3)
C53 C52 Fe2 69.65(18)
C51 C52 Fe2 68.45(17)
C53 C52 H52 127.5
C51 C52 H52 127.5
Fe2 C52 H52 125.9
C52 C53 C54 109.7(3)
C52 C53 Fe2 69.93(18)
C54 C53 Fe2 69.58(19)
C52 C53 H53 125.1
C54 C53 H53 125.1
Fe2 C53 H53 126.9
C55 C54 C53 107.7(4)
C55 C54 Fe2 69.49(19)
C53 C54 Fe2 69.90(19)
C55 C54 H54 126.2
C53 C54 H54 126.2
Fe2 C54 H54 126.0
C51 C55 C54 107.9(4)
C51 C55 Fe2 69.67(17)
C54 C55 Fe2 70.11(19)
C51 C55 H55 126.1
C54 C55 H55 126.1
Fe2 C55 H55 125.7
C60 C56 C57 107.5(3)
C60 C56 P2 124.8(2)
C57 C56 P2 127.8(2)
C60 C56 Fe2 69.79(15)
C57 C56 Fe2 69.37(15)
P2 C56 Fe2 126.82(14)
C58 C57 C56 107.7(3)
C58 C57 Fe2 70.28(17)
C56 C57 Fe2 69.00(14)
C58 C57 H57 126.2
C56 C57 H57 126.2
Fe2 C57 H57 126.1
C59 C58 C57 108.4(3)
C59 C58 Fe2 69.88(18)
C57 C58 Fe2 68.78(17)
C59 C58 H58 125.8
C57 C58 H58 125.8
Fe2 C58 H58 127.1
C58 C59 C60 108.6(3)
C58 C59 Fe2 69.74(17)
C60 C59 Fe2 69.13(17)
C58 C59 H59 125.7
C60 C59 H59 125.7
Fe2 C59 H59 127.0
C59 C60 C56 107.9(3)
C59 C60 Fe2 70.16(17)
C56 C60 Fe2 68.79(15)
C59 C60 H60 126.1
C56 C60 H60 126.1
Fe2 C60 H60 126.5
C67 C62 C63 119.4(2)
C67 C62 P2 121.4(2)
C63 C62 P2 119.2(2)
C64 C63 C62 119.9(3)
C64 C63 H63 120.0
C62 C63 H63 120.0
C65 C64 C63 120.4(3)
C65 C64 H64 119.8
C63 C64 H64 119.8
C64 C65 C66 120.2(3)
C64 C65 H65 119.9
C66 C65 H65 119.9
C65 C66 C67 119.9(3)
C65 C66 H66 120.1
C67 C66 H66 120.1
C62 C67 C66 120.2(3)
C62 C67 H67 119.9
C66 C67 H67 119.9
C73 C68 C69 119.2(2)
C73 C68 P2 119.7(2)
C69 C68 P2 121.04(19)
C68 C69 C70 120.6(3)
C68 C69 H69 119.7
C70 C69 H69 119.7
C71 C70 C69 119.6(3)
C71 C70 H70 120.2
C69 C70 H70 120.2
C72 C71 C70 120.4(3)
C72 C71 H71 119.8
C70 C71 H71 119.8
C71 C72 C73 120.2(2)
C71 C72 H72 119.9
C73 C72 H72 119.9
C68 C73 C72 120.0(3)
C68 C73 H73 120.0
C72 C73 H73 120.0

loop_
_geom_bond_atom_site_label_1
_geom_bond_atom_site_label_2
_geom_bond_distance
Fe1 C6 2.027(2)
Fe1 C7 2.038(2)
Fe1 C1 2.044(2)
Fe1 C4 2.045(2)
Fe1 C5 2.046(2)
Fe1 C10 2.048(2)
Fe1 C3 2.048(2)
Fe1 C8 2.056(2)
Fe1 C2 2.056(2)
Fe1 C9 2.059(2)
S1 P1 1.9566(7)
P1 C6 1.791(2)
P1 C12 1.812(2)
P1 C18 1.813(2)
N1 N2 1.235(3)
N1 C1 1.414(3)
N2 N3 1.130(4)
C1 C5 1.420(3)
C1 C2 1.430(3)
C2 C3 1.423(3)
C2 H2 0.9500
C3 C4 1.419(4)
C3 H3 0.9500
C4 C5 1.418(4)
C4 H4 0.9500
C5 H5 0.9500
C6 C7 1.431(3)
C6 C10 1.437(3)
C7 C8 1.420(3)
C7 H7 0.9500
C8 C9 1.420(4)
C8 H8 0.9500
C9 C10 1.426(3)
C9 H9 0.9500
C10 H10 0.9500
C12 C13 1.392(3)
C12 C17 1.392(3)
C13 C14 1.391(3)
C13 H13 0.9500
C14 C15 1.372(4)
C14 H14 0.9500
C15 C16 1.383(4)
C15 H15 0.9500
C16 C17 1.388(3)
C16 H16 0.9500
C17 H17 0.9500
C18 C19 1.390(3)
C18 C23 1.401(3)
C19 C20 1.394(3)
C19 H19 0.9500
C20 C21 1.382(4)
C20 H20 0.9500
C21 C22 1.386(4)
C21 H21 0.9500
C22 C23 1.391(3)
C22 H22 0.9500
C23 H23 0.9500
Fe2 C56 2.019(2)
Fe2 C57 2.024(3)
Fe2 C51 2.030(3)
Fe2 C60 2.032(3)
Fe2 C55 2.036(3)
Fe2 C58 2.044(3)
Fe2 C54 2.044(3)
Fe2 C59 2.046(3)
Fe2 C53 2.048(3)
Fe2 C52 2.052(3)
S2 P2 1.9500(10)
P2 C56 1.790(3)
P2 C68 1.818(3)
P2 C62 1.824(2)
N4 N5 1.251(4)
N4 C51 1.417(5)
N5 N6 1.143(5)
C51 C55 1.395(5)
C51 C52 1.443(5)
C52 C53 1.417(5)
C52 H52 0.9500
C53 C54 1.417(5)
C53 H53 0.9500
C54 C55 1.409(6)
C54 H54 0.9500
C55 H55 0.9500
C56 C60 1.433(4)
C56 C57 1.437(4)
C57 C58 1.423(4)
C57 H57 0.9500
C58 C59 1.411(5)
C58 H58 0.9500
C59 C60 1.418(5)
C59 H59 0.9500
C60 H60 0.9500
C62 C67 1.386(4)
C62 C63 1.395(4)
C63 C64 1.390(4)
C63 H63 0.9500
C64 C65 1.376(5)
C64 H64 0.9500
C65 C66 1.382(4)
C65 H65 0.9500
C66 C67 1.395(3)
C66 H66 0.9500
C67 H67 0.9500
C68 C73 1.389(3)
C68 C69 1.390(4)
C69 C70 1.392(4)
C69 H69 0.9500
C70 C71 1.380(4)
C70 H70 0.9500
C71 C72 1.377(4)
C71 H71 0.9500
C72 C73 1.395(4)
C72 H72 0.9500
C73 H73 0.9500
